data_7126061
loop_
_publ_author_name
'Abeng\'ozar, Alberto'
'Valencia, Isabel'
'Ot\'arola, Guillermo G'
'Sucunza, David'
'Garc\'ia-Garc\'ia, Patricia'
'P\'erez-Redondo, Adri\'an'
'Mendicuti, Francisco'
'Vaquero, Juan J.'

_publ_section_title
;
 Expanding the BN-embedded PAH family: 4a-aza-12a-borachrysene.
;
_journal_issue 25
_journal_name_full 'Chemical communications (Cambridge, England)'
_journal_page_first 3669
_journal_page_last 3672
_journal_paper_doi 10.1039/c9cc09998k
_journal_volume 56
_journal_year 2020
_chemical_formula_moiety 'C16 H12 B N'
_chemical_formula_sum 'C16 H12 B N'
_chemical_formula_weight 229.08
_space_group_IT_number 14
_space_group_name_Hall '-P 2ybc'
_space_group_name_H-M_alt 'P 1 21/c 1'
_symmetry_cell_setting monoclinic
_symmetry_Int_Tables_number 14
_symmetry_space_group_name_Hall '-P 2ybc'
_symmetry_space_group_name_H-M 'P 1 21/c 1'
_atom_sites_solution_hydrogens geom
_atom_sites_solution_primary dual
_atom_sites_solution_secondary dual
_audit_conform_dict_location ftp://ftp.iucr.org/pub/cif_core.dic
_audit_conform_dict_name cif_core.dic
_audit_conform_dict_version 2.4.3
_audit_creation_date 2018-12-20T16:33:11-00:00
_audit_creation_method 'WinGX routine CIF_UPDATE'
_audit_update_record
;
2019-12-02 deposited with the CCDC.	2020-02-21 downloaded from the CCDC.
;
_cell_angle_alpha 90
_cell_angle_beta 96.47(5)
_cell_angle_gamma 90
_cell_formula_units_Z 4
_cell_length_a 9.493(4)
_cell_length_b 8.9361(12)
_cell_length_c 13.533(10)
_cell_measurement_reflns_used 26
_cell_measurement_temperature 200(2)
_cell_measurement_theta_max 21
_cell_measurement_theta_min 3
_cell_measurement_wavelength 0.71073
_cell_volume 1140.7(10)
_computing_cell_refinement 'Dirax/lsq (Duisenberg & Schreurs, 1989-2000)'
_computing_data_collection 'Collect (Bruker AXS BV, 1997-2004)'
_computing_data_reduction 'EvalCCD (Duisenberg & Schreurs 1990-2000)'
_computing_molecular_graphics 'ORTEP-3 for Windows (Farrugia, 2012)'
_computing_publication_material 'WinGX publication routines (Farrugia, 2012)'
_computing_structure_refinement 'SHELXL-2014/7 (Sheldrick, 2014)'
_computing_structure_solution 'SHELXT-2014 (Sheldrick, 2014)'
_diffrn_ambient_temperature 200(2)
_diffrn_detector 'CCD plate'
_diffrn_detector_area_resol_mean 9
_diffrn_measured_fraction_theta_full 0.999
_diffrn_measured_fraction_theta_max 0.999
_diffrn_measurement_device '95mm CCD camera on \k-goniostat'
_diffrn_measurement_device_type KappaCCD
_diffrn_measurement_method 'CCD rotation images, thick slices'
_diffrn_orient_matrix_UB_11 -0.103265
_diffrn_orient_matrix_UB_12 -0.00242
_diffrn_orient_matrix_UB_13 0.008477
_diffrn_orient_matrix_UB_21 0.023706
_diffrn_orient_matrix_UB_22 0.006349
_diffrn_orient_matrix_UB_23 0.073775
_diffrn_orient_matrix_UB_31 -0.003585
_diffrn_orient_matrix_UB_32 0.111699
_diffrn_orient_matrix_UB_33 -0.00401
_diffrn_radiation_monochromator 'horizonally mounted graphite crystal'
_diffrn_radiation_probe x-ray
_diffrn_radiation_type MoK\a
_diffrn_radiation_wavelength 0.71073
_diffrn_reflns_av_R_equivalents 0.0879
_diffrn_reflns_av_unetI/netI 0.0461
_diffrn_reflns_Laue_measured_fraction_full 0.999
_diffrn_reflns_Laue_measured_fraction_max 0.999
_diffrn_reflns_limit_h_max 12
_diffrn_reflns_limit_h_min -12
_diffrn_reflns_limit_k_max 10
_diffrn_reflns_limit_k_min -11
_diffrn_reflns_limit_l_max 17
_diffrn_reflns_limit_l_min -17
_diffrn_reflns_number 22885
_diffrn_reflns_point_group_measured_fraction_full 0.999
_diffrn_reflns_point_group_measured_fraction_max 0.999
_diffrn_reflns_reduction_process
;
        Scaled and merged with Sortav
        R.H. Blessing, (1987) Cryst. Rev. 1, 3-58
        R.H. Blessing, (1989) J. Appl. Cryst. 22, 396-397
;
_diffrn_reflns_theta_full 25
_diffrn_reflns_theta_max 27.499
_diffrn_reflns_theta_min 3.03
_diffrn_source 'Enraf Nonius FR590'
_diffrn_standards_number 0
_exptl_absorpt_coefficient_mu 0.076
_exptl_absorpt_correction_T_max 1.024
_exptl_absorpt_correction_T_min 0.956
_exptl_absorpt_correction_type multi-scan
_exptl_absorpt_process_details
;
 R.H. Blessing, Acta Cryst. (1995), A51, 33-38
;
_exptl_crystal_colour colourless
_exptl_crystal_density_diffrn 1.334
_exptl_crystal_density_method 'not measured'
_exptl_crystal_description plate
_exptl_crystal_F_000 480
_exptl_crystal_recrystallization_method 'Re-crystallisation from solvent: chloroform/dichloromethane'
_exptl_crystal_size_max 0.44
_exptl_crystal_size_mid 0.25
_exptl_crystal_size_min 0.08
_refine_diff_density_max 0.281
_refine_diff_density_min -0.198
_refine_diff_density_rms 0.048
_refine_ls_extinction_method none
_refine_ls_goodness_of_fit_ref 1.027
_refine_ls_hydrogen_treatment constr
_refine_ls_matrix_type full
_refine_ls_number_constraints 0
_refine_ls_number_parameters 163
_refine_ls_number_reflns 2618
_refine_ls_number_restraints 0
_refine_ls_restrained_S_all 1.027
_refine_ls_R_factor_all 0.1314
_refine_ls_R_factor_gt 0.0652
_refine_ls_shift/su_max 0
_refine_ls_shift/su_mean 0
_refine_ls_structure_factor_coef Fsqd
_refine_ls_weighting_details 'w=1/[\s^2^(Fo^2^)+(0.0896P)^2^+0.4370P] where P=(Fo^2^+2Fc^2^)/3'
_refine_ls_weighting_scheme calc
_refine_ls_wR_factor_gt 0.153
_refine_ls_wR_factor_ref 0.1919
_reflns_Friedel_coverage 0
_reflns_number_gt 1467
_reflns_number_total 2618
_reflns_threshold_expression 'I > 2\s(I)'
_cod_data_source_file c9cc09998k2.cif
_cod_data_source_block 1
_cod_depositor_comments 'Adding full bibliography for 7126061.cif.'
_cod_original_sg_symbol_H-M 'P 21/c'
_cod_database_code 7126061

loop_
_symmetry_equiv_pos_as_xyz
'x, y, z'
'-x, y+1/2, -z+1/2'
'-x, -y, -z'
'x, -y-1/2, z-1/2'

loop_
_atom_site_label
_atom_site_type_symbol
_atom_site_fract_x
_atom_site_fract_y
_atom_site_fract_z
_atom_site_U_iso_or_equiv
_atom_site_adp_type
_atom_site_occupancy
_atom_site_site_symmetry_order
_atom_site_calc_flag
_atom_site_refinement_flags_posn
_atom_site_refinement_flags_adp
_atom_site_refinement_flags_occupancy
_atom_site_disorder_assembly
_atom_site_disorder_group
C1 C 0.6883(2) 0.4846(2) 0.20914(16) 0.0353(6) Uani 1 1 d . . . . .
H1 H 0.6101 0.4216 0.188 0.042 Uiso 1 1 calc R U . . .
C2 C 0.8060(2) 0.4757(3) 0.16183(17) 0.0387(6) Uani 1 1 d . . . . .
H2 H 0.8077 0.407 0.1084 0.046 Uiso 1 1 calc R U . . .
C3 C 0.9263(3) 0.5652(3) 0.18928(18) 0.0427(6) Uani 1 1 d . . . . .
H3 H 1.0074 0.5566 0.1545 0.051 Uiso 1 1 calc R U . . .
C4 C 0.9259(2) 0.6632(3) 0.26517(17) 0.0403(6) Uani 1 1 d . . . . .
H4 H 1.0069 0.7238 0.2836 0.048 Uiso 1 1 calc R U . . .
C5 C 0.7836(2) 0.7773(3) 0.40692(17) 0.0383(6) Uani 1 1 d . . . . .
H5 H 0.8596 0.8414 0.4311 0.046 Uiso 1 1 calc R U . . .
C6 C 0.6630(2) 0.7776(2) 0.45079(16) 0.0360(6) Uani 1 1 d . . . . .
H6 H 0.6559 0.8419 0.5059 0.043 Uiso 1 1 calc R U . . .
C7 C 0.5448(2) 0.6834(2) 0.41653(15) 0.0286(5) Uani 1 1 d . . . . .
C8 C 0.4177(2) 0.6867(2) 0.46580(14) 0.0283(5) Uani 1 1 d . . . . .
C9 C 0.4010(2) 0.7794(2) 0.54801(16) 0.0383(6) Uani 1 1 d . . . . .
H9 H 0.4765 0.844 0.5725 0.046 Uiso 1 1 calc R U . . .
C10 C 0.2796(3) 0.7791(3) 0.59346(18) 0.0429(6) Uani 1 1 d . . . . .
H10 H 0.2724 0.8425 0.649 0.051 Uiso 1 1 calc R U . . .
C11 C 0.1663(3) 0.6871(3) 0.55923(17) 0.0425(6) Uani 1 1 d . . . . .
H11 H 0.0822 0.6879 0.5911 0.051 Uiso 1 1 calc R U . . .
C12 C 0.1765(2) 0.5959(2) 0.47993(16) 0.0375(6) Uani 1 1 d . . . . .
H12 H 0.0989 0.5334 0.4566 0.045 Uiso 1 1 calc R U . . .
C13 C 0.3012(2) 0.5928(2) 0.43151(16) 0.0329(5) Uani 1 1 d . . . . .
C14 C 0.3149(2) 0.4969(2) 0.34911(16) 0.0362(6) Uani 1 1 d . . . . .
H14 H 0.2381 0.4335 0.3256 0.043 Uiso 1 1 calc R U . . .
C15 C 0.4343(2) 0.4940(2) 0.30359(16) 0.0346(5) Uani 1 1 d . . . . .
H15 H 0.4398 0.4286 0.2488 0.041 Uiso 1 1 calc R U . . .
C16 C 0.5521(2) 0.5869(2) 0.33616(15) 0.0279(5) Uani 1 1 d . . . . .
B1 B 0.7985(3) 0.6768(3) 0.32053(18) 0.0322(6) Uani 1 1 d . . . . .
N1 N 0.67764(19) 0.58264(19) 0.28769(13) 0.0319(5) Uani 1 1 d . . . . .

loop_
_atom_site_aniso_label
_atom_site_aniso_U_11
_atom_site_aniso_U_22
_atom_site_aniso_U_33
_atom_site_aniso_U_23
_atom_site_aniso_U_13
_atom_site_aniso_U_12
C1 0.0367(13) 0.0335(12) 0.0349(12) -0.0033(10) 0.0001(10) -0.0017(10)
C2 0.0426(14) 0.0356(13) 0.0375(13) -0.0006(10) 0.0032(11) 0.0051(11)
C3 0.0383(14) 0.0416(14) 0.0498(14) 0.0081(12) 0.0122(11) 0.0034(11)
C4 0.0359(13) 0.0338(13) 0.0507(15) 0.0016(11) 0.0033(11) -0.0048(10)
C5 0.0359(13) 0.0348(13) 0.0429(14) 0.0007(11) -0.0020(11) -0.0096(10)
C6 0.0435(14) 0.0287(12) 0.0346(12) -0.0046(10) -0.0011(10) -0.0044(10)
C7 0.0309(12) 0.0248(11) 0.0286(11) 0.0023(9) -0.0035(9) 0.0003(9)
C8 0.0332(12) 0.0250(11) 0.0258(11) 0.0025(8) -0.0011(9) 0.0021(9)
C9 0.0419(14) 0.0348(13) 0.0366(13) -0.0038(10) -0.0025(11) 0.0004(10)
C10 0.0548(16) 0.0385(14) 0.0360(13) -0.0049(11) 0.0075(12) 0.0056(12)
C11 0.0433(14) 0.0430(14) 0.0433(14) 0.0047(11) 0.0137(11) 0.0050(11)
C12 0.0360(13) 0.0377(14) 0.0384(13) 0.0046(10) 0.0028(10) -0.0036(10)
C13 0.0363(12) 0.0298(12) 0.0318(12) 0.0042(9) 0.0004(9) 0.0023(9)
C14 0.0360(13) 0.0347(13) 0.0368(12) -0.0013(10) -0.0002(10) -0.0045(10)
C15 0.0362(12) 0.0346(13) 0.0320(12) -0.0070(10) -0.0005(10) -0.0029(10)
C16 0.0300(12) 0.0254(11) 0.0275(11) 0.0037(9) -0.0006(9) 0.0019(9)
B1 0.0325(14) 0.0269(12) 0.0356(14) 0.0054(11) -0.0025(11) -0.0017(10)
N1 0.0324(10) 0.0296(10) 0.0325(10) 0.0028(8) -0.0008(8) 0.0019(8)

loop_
_atom_type_symbol
_atom_type_description
_atom_type_scat_dispersion_real
_atom_type_scat_dispersion_imag
_atom_type_scat_source
C C 0.0033 0.0016 'International Tables Vol C Tables 4.2.6.8 and 6.1.1.4'
H H 0 0 'International Tables Vol C Tables 4.2.6.8 and 6.1.1.4'
B B 0.0013 0.0007 'International Tables Vol C Tables 4.2.6.8 and 6.1.1.4'
N N 0.0061 0.0033 'International Tables Vol C Tables 4.2.6.8 and 6.1.1.4'

loop_
_exptl_crystal_face_index_h
_exptl_crystal_face_index_k
_exptl_crystal_face_index_l
_exptl_crystal_face_perp_dist
-1 0 19 0.262
0 3 2 0.27
-1 -13 13 0.174
1 14 -12 0.161
1 -10 -18 0.243
-1 0 0 0.027
20 0 -1 0.039

loop_
_geom_angle_atom_site_label_1
_geom_angle_atom_site_label_2
_geom_angle_atom_site_label_3
_geom_angle
_geom_angle_site_symmetry_1
_geom_angle_site_symmetry_3
_geom_angle_publ_flag
C2 C1 N1 122.3(2) . . ?
C2 C1 H1 118.8 . . ?
N1 C1 H1 118.8 . . ?
C1 C2 C3 122.0(2) . . ?
C1 C2 H2 119 . . ?
C3 C2 H2 119 . . ?
C4 C3 C2 119.8(2) . . ?
C4 C3 H3 120.1 . . ?
C2 C3 H3 120.1 . . ?
C3 C4 B1 120.3(2) . . ?
C3 C4 H4 119.9 . . ?
B1 C4 H4 119.9 . . ?
C6 C5 B1 120.4(2) . . ?
C6 C5 H5 119.8 . . ?
B1 C5 H5 119.8 . . ?
C5 C6 C7 121.9(2) . . ?
C5 C6 H6 119.1 . . ?
C7 C6 H6 119.1 . . ?
C16 C7 C6 120.50(19) . . ?
C16 C7 C8 119.34(19) . . ?
C6 C7 C8 120.15(19) . . ?
C9 C8 C13 116.8(2) . . ?
C9 C8 C7 123.4(2) . . ?
C13 C8 C7 119.79(19) . . ?
C10 C9 C8 122.0(2) . . ?
C10 C9 H9 119 . . ?
C8 C9 H9 119 . . ?
C9 C10 C11 120.7(2) . . ?
C9 C10 H10 119.6 . . ?
C11 C10 H10 119.6 . . ?
C12 C11 C10 119.7(2) . . ?
C12 C11 H11 120.1 . . ?
C10 C11 H11 120.1 . . ?
C11 C12 C13 121.0(2) . . ?
C11 C12 H12 119.5 . . ?
C13 C12 H12 119.5 . . ?
C12 C13 C14 121.9(2) . . ?
C12 C13 C8 119.8(2) . . ?
C14 C13 C8 118.3(2) . . ?
C15 C14 C13 121.6(2) . . ?
C15 C14 H14 119.2 . . ?
C13 C14 H14 119.2 . . ?
C14 C15 C16 121.2(2) . . ?
C14 C15 H15 119.4 . . ?
C16 C15 H15 119.4 . . ?
C7 C16 N1 119.54(18) . . ?
C7 C16 C15 119.72(19) . . ?
N1 C16 C15 120.75(18) . . ?
N1 B1 C5 116.6(2) . . ?
N1 B1 C4 117.1(2) . . ?
C5 B1 C4 126.4(2) . . ?
C1 N1 C16 120.39(18) . . ?
C1 N1 B1 118.45(19) . . ?
C16 N1 B1 121.14(18) . . ?

loop_
_geom_bond_atom_site_label_1
_geom_bond_atom_site_label_2
_geom_bond_distance
_geom_bond_site_symmetry_2
_geom_bond_publ_flag
C1 C2 1.351(3) . ?
C1 N1 1.390(3) . ?
C1 H1 0.95 . ?
C2 C3 1.410(3) . ?
C2 H2 0.95 . ?
C3 C4 1.350(3) . ?
C3 H3 0.95 . ?
C4 B1 1.498(3) . ?
C4 H4 0.95 . ?
C5 C6 1.348(3) . ?
C5 B1 1.494(3) . ?
C5 H5 0.95 . ?
C6 C7 1.437(3) . ?
C6 H6 0.95 . ?
C7 C16 1.396(3) . ?
C7 C8 1.443(3) . ?
C8 C9 1.410(3) . ?
C8 C13 1.423(3) . ?
C9 C10 1.366(3) . ?
C9 H9 0.95 . ?
C10 C11 1.391(3) . ?
C10 H10 0.95 . ?
C11 C12 1.359(3) . ?
C11 H11 0.95 . ?
C12 C13 1.416(3) . ?
C12 H12 0.95 . ?
C13 C14 1.424(3) . ?
C14 C15 1.351(3) . ?
C14 H14 0.95 . ?
C15 C16 1.422(3) . ?
C15 H15 0.95 . ?
C16 N1 1.424(3) . ?
B1 N1 1.451(3) . ?
